data_4088544
loop_
_publ_author_name
'Cabeza, Javier A.'
'Garc\'ia-\'Alvarez, Pablo'
'Gobetto, Roberto'
'Gonz\'alez-\'Alvarez, Laura'
'Nervi, Carlo'
'P\'erez-Carre\~no, Enrique'
'Polo, Diego'

_publ_section_title
;
 [MnBrL(CO)4] (L = Amidinatogermylene): Reductive Dimerization, Carbonyl
 Substitution, and Hydrolysis Reactions
;
_journal_issue 11
_journal_name_full Organometallics
_journal_page_first 1761
_journal_paper_doi 10.1021/acs.organomet.6b00168
_journal_volume 35
_journal_year 2016
_chemical_formula_moiety 'C25 H37 Br Ge Mn N3 O3'
_chemical_formula_sum 'C25 H37 Br Ge Mn N3 O3'
_chemical_formula_weight 635.01
_space_group_crystal_system monoclinic
_space_group_IT_number 9
_space_group_name_Hall 'C -2yc'
_space_group_name_H-M_alt 'C 1 c 1'
_atom_sites_solution_hydrogens geom
_audit_creation_method SHELXL-2014
_cell_angle_alpha 90
_cell_angle_beta 92.705(3)
_cell_angle_gamma 90
_cell_formula_units_Z 4
_cell_length_a 9.456(2)
_cell_length_b 16.545(4)
_cell_length_c 18.540(4)
_cell_measurement_reflns_used 1935
_cell_measurement_temperature 100(2)
_cell_measurement_theta_max 28,045
_cell_measurement_theta_min 2,2
_cell_volume 2897.3(11)
_computing_cell_refinement
;
'SMART: Bruker Molecular Analysis Research Tool V5.054 Copyr. 1997-98 Bruker
AXS.'
;
_computing_data_collection
;
'SMART: Bruker Molecular Analysis Research Tool V5.054 Copyr. 1997-98 Bruker
AXS.'
;
_computing_data_reduction
;
'SMART: Bruker Molecular Analysis Research Tool V5.054 Copyr. 1997-98 Bruker
AXS.'
;
_computing_molecular_graphics 'X-SEED (Barbour, 1999)'
_computing_publication_material 'SHELXL-2014 (Sheldrick, 2014)'
_computing_structure_refinement 'SHELXL-2014 (Sheldrick, 2014)'
_computing_structure_solution 'SIR-97 (Giacovazzo, 1999)'
_diffrn_ambient_temperature 100(2)
_diffrn_measured_fraction_theta_full 1.000
_diffrn_measured_fraction_theta_max 1.000
_diffrn_measurement_device_type 'Bruker CCD SMART1000'
_diffrn_radiation_type MoK\a
_diffrn_radiation_wavelength 0.71073
_diffrn_reflns_av_unetI/netI 0.0557
_diffrn_reflns_Laue_measured_fraction_full 1.000
_diffrn_reflns_Laue_measured_fraction_max 1.000
_diffrn_reflns_limit_h_max 12
_diffrn_reflns_limit_h_min -12
_diffrn_reflns_limit_k_max 21
_diffrn_reflns_limit_k_min 0
_diffrn_reflns_limit_l_max 24
_diffrn_reflns_limit_l_min -24
_diffrn_reflns_number 6890
_diffrn_reflns_point_group_measured_fraction_full 1.000
_diffrn_reflns_point_group_measured_fraction_max 0.999
_diffrn_reflns_theta_full 25.242
_diffrn_reflns_theta_max 27.480
_diffrn_reflns_theta_min 2.199
_diffrn_source 'fine-focus sealed tube'
_exptl_absorpt_coefficient_mu 2.881
_exptl_absorpt_correction_T_max 0.8491
_exptl_absorpt_correction_T_min 0.6183
_exptl_absorpt_correction_type refdelf
_exptl_absorpt_process_details
;
Parkin S,Moezzi B & Hope H, (1995) J. Appl. Cryst. 28, 53-56
Cubic fit to sin(theta)/lambda - 24 parameters
;
_exptl_crystal_colour yellow
_exptl_crystal_density_diffrn 1.456
_exptl_crystal_description plate
_exptl_crystal_F_000 1296
_exptl_crystal_size_max 0.310
_exptl_crystal_size_mid 0.180
_exptl_crystal_size_min 0.090
_refine_diff_density_max 0.378
_refine_diff_density_min -0.414
_refine_diff_density_rms 0.069
_refine_ls_abs_structure_details
;
 Flack x determined using 2823 quotients [(I+)-(I-)]/[(I+)+(I-)]
 (Parsons, Flack and Wagner, Acta Cryst. B69 (2013) 249-259).
;
_refine_ls_abs_structure_Flack -0.005(7)
_refine_ls_extinction_method none
_refine_ls_goodness_of_fit_ref 1.004
_refine_ls_hydrogen_treatment constr
_refine_ls_matrix_type full
_refine_ls_number_parameters 321
_refine_ls_number_reflns 6657
_refine_ls_number_restraints 6
_refine_ls_restrained_S_all 1.008
_refine_ls_R_factor_all 0.0360
_refine_ls_R_factor_gt 0.0312
_refine_ls_shift/su_max 0.001
_refine_ls_shift/su_mean 0.000
_refine_ls_structure_factor_coef Fsqd
_refine_ls_weighting_details 'w=1/[\s^2^(Fo^2^)+(0.0277P)^2^] where P=(Fo^2^+2Fc^2^)/3'
_refine_ls_weighting_scheme calc
_refine_ls_wR_factor_gt 0.0680
_refine_ls_wR_factor_ref 0.0698
_reflns_Friedel_coverage 0.994
_reflns_Friedel_fraction_full 0.999
_reflns_Friedel_fraction_max 0.997
_reflns_number_gt 6145
_reflns_number_total 6657
_reflns_threshold_expression 'I > 2\s(I)'
_cod_data_source_file om6b00168_si_003.cif
_cod_data_source_block 9
_cod_original_sg_symbol_H-M 'C c'
_cod_database_code 4088544
_shelx_space_group_comment
;
The symmetry employed for this shelxl refinement is uniquely defined
by the following loop, which should always be used as a source of
symmetry information in preference to the above space-group names.
They are only intended as comments.
;
_shelx_estimated_absorpt_t_min 0.469
_shelx_estimated_absorpt_t_max 0.782
_shelxl_version_number 2014-3

loop_
_space_group_symop_operation_xyz
'x, y, z'
'x, -y, z+1/2'
'x+1/2, y+1/2, z'
'x+1/2, -y+1/2, z+1/2'

loop_
_atom_site_label
_atom_site_type_symbol
_atom_site_fract_x
_atom_site_fract_y
_atom_site_fract_z
_atom_site_U_iso_or_equiv
_atom_site_adp_type
_atom_site_occupancy
_atom_site_site_symmetry_order
_atom_site_calc_flag
_atom_site_refinement_flags_posn
_atom_site_refinement_flags_adp
_atom_site_refinement_flags_occupancy
_atom_site_disorder_assembly
_atom_site_disorder_group
C1 C 0.5969(5) 0.8032(3) 0.5003(3) 0.0256(12) Uani 1 1 d . . . . .
H1A H 0.6210 0.7926 0.4503 0.038 Uiso 1 1 calc R U . . .
H1B H 0.6795 0.7923 0.5327 0.038 Uiso 1 1 calc R U . . .
H1C H 0.5686 0.8598 0.5051 0.038 Uiso 1 1 calc R U . . .
C2 C 0.4758(5) 0.7488(3) 0.5198(3) 0.0169(10) Uani 1 1 d . . . . .
H2 H 0.4534 0.7607 0.5709 0.020 Uiso 1 1 calc R U . . .
C3 C 0.5154(6) 0.6598(3) 0.5152(3) 0.0254(11) Uani 1 1 d . . . . .
H3A H 0.4361 0.6265 0.5302 0.038 Uiso 1 1 calc R U . . .
H3B H 0.5989 0.6491 0.5471 0.038 Uiso 1 1 calc R U . . .
H3C H 0.5365 0.6464 0.4653 0.038 Uiso 1 1 calc R U . . .
C4 C 0.2641(5) 0.8284(3) 0.4804(2) 0.0120(8) Uani 1 1 d . . . . .
C5 C 0.2654(4) 0.8838(3) 0.5436(2) 0.0136(9) Uani 1 1 d . . . . .
C6 C 0.2421(5) 0.8520(3) 0.6115(2) 0.0205(10) Uani 1 1 d . . . . .
H6 H 0.2248 0.7958 0.6168 0.025 Uiso 1 1 calc R U . . .
C7 C 0.2442(6) 0.9025(3) 0.6715(3) 0.0263(12) Uani 1 1 d . . . . .
H7 H 0.2289 0.8810 0.7180 0.032 Uiso 1 1 calc R U . . .
C8 C 0.2687(5) 0.9844(3) 0.6630(3) 0.0244(12) Uani 1 1 d . . . . .
H8 H 0.2689 1.0192 0.7038 0.029 Uiso 1 1 calc R U . . .
C9 C 0.2928(5) 1.0162(3) 0.5958(3) 0.0224(11) Uani 1 1 d . . . . .
H9 H 0.3099 1.0724 0.5906 0.027 Uiso 1 1 calc R U . . .
C10 C 0.2920(5) 0.9659(3) 0.5357(3) 0.0174(10) Uani 1 1 d . . . . .
H10 H 0.3095 0.9875 0.4895 0.021 Uiso 1 1 calc R U . . .
C11 C 0.0623(5) 0.8941(3) 0.4116(2) 0.0147(9) Uani 1 1 d . . . . .
H11 H 0.0453 0.9193 0.4594 0.018 Uiso 1 1 calc R U . . .
C12 C -0.0744(5) 0.8534(3) 0.3841(3) 0.0217(11) Uani 1 1 d . . . . .
H12A H -0.0599 0.8281 0.3372 0.032 Uiso 1 1 calc R U . . .
H12B H -0.1498 0.8939 0.3787 0.032 Uiso 1 1 calc R U . . .
H12C H -0.1015 0.8121 0.4186 0.032 Uiso 1 1 calc R U . . .
C13 C 0.1055(5) 0.9613(3) 0.3599(3) 0.0197(10) Uani 1 1 d . . . . .
H13A H 0.1934 0.9866 0.3787 0.029 Uiso 1 1 calc R U . . .
H13B H 0.0304 1.0021 0.3558 0.029 Uiso 1 1 calc R U . . .
H13C H 0.1203 0.9381 0.3122 0.029 Uiso 1 1 calc R U . . .
C14 C 0.1365(5) 0.6439(3) 0.3944(2) 0.0162(10) Uani 1 1 d . . . . .
C15 C 0.0201(5) 0.6394(3) 0.3341(3) 0.0193(10) Uani 1 1 d . . . . .
H15A H -0.0345 0.5895 0.3392 0.029 Uiso 1 1 calc R U . . .
H15B H 0.0633 0.6396 0.2871 0.029 Uiso 1 1 calc R U . . .
H15C H -0.0430 0.6861 0.3374 0.029 Uiso 1 1 calc R U . . .
C16 C 0.2300(5) 0.5679(3) 0.3912(2) 0.0174(10) Uani 1 1 d . . . . .
H16A H 0.3094 0.5725 0.4268 0.026 Uiso 1 1 calc R U . . .
H16B H 0.2664 0.5628 0.3428 0.026 Uiso 1 1 calc R U . . .
H16C H 0.1736 0.5201 0.4018 0.026 Uiso 1 1 calc R U . . .
C17 C 0.0739(5) 0.6488(3) 0.4683(3) 0.0235(11) Uani 1 1 d . . . . .
H17A H 0.0182 0.6985 0.4716 0.035 Uiso 1 1 calc R U . . .
H17B H 0.1505 0.6490 0.5058 0.035 Uiso 1 1 calc R U . . .
H17C H 0.0126 0.6019 0.4752 0.035 Uiso 1 1 calc R U . . .
C18 C 0.3588(5) 0.6577(3) 0.2319(2) 0.0154(9) Uani 1 1 d . . . . .
C19 C 0.2967(5) 0.5280(3) 0.1562(2) 0.0159(10) Uani 1 1 d . . . . .
C20 C 0.3620(6) 0.5434(3) 0.0838(2) 0.0216(11) Uani 1 1 d . . . . .
H20A H 0.3326 0.5967 0.0656 0.032 Uiso 1 1 calc R U . . .
H20B H 0.3299 0.5018 0.0492 0.032 Uiso 1 1 calc R U . . .
H20C H 0.4654 0.5416 0.0901 0.032 Uiso 1 1 calc R U . . .
C21 C 0.1356(5) 0.5266(3) 0.1489(3) 0.0239(11) Uani 1 1 d . . . . .
H21A H 0.0974 0.5171 0.1964 0.036 Uiso 1 1 calc R U . . .
H21B H 0.1047 0.4833 0.1158 0.036 Uiso 1 1 calc R U . . .
H21C H 0.1010 0.5786 0.1299 0.036 Uiso 1 1 calc R U . . .
C22 C 0.3548(6) 0.4514(3) 0.1920(3) 0.0240(11) Uani 1 1 d . . . . .
H22A H 0.4582 0.4548 0.1972 0.036 Uiso 1 1 calc R U . . .
H22B H 0.3278 0.4045 0.1621 0.036 Uiso 1 1 calc R U . . .
H22C H 0.3157 0.4455 0.2397 0.036 Uiso 1 1 calc R U . . .
C101 C 0.4318(5) 0.8611(3) 0.3150(3) 0.0180(10) Uani 1 1 d . . . . .
C103 C 0.4861(5) 0.7944(3) 0.1910(3) 0.0214(11) Uani 1 1 d . . . . .
Ge1 Ge 0.26433(4) 0.73802(2) 0.37656(2) 0.01023(11) Uani 1 1 d . . . . .
Mn1 Mn 0.40049(7) 0.76306(4) 0.27312(4) 0.01289(16) Uani 1 1 d D . . . .
N1 N 0.3476(4) 0.7637(2) 0.47431(19) 0.0130(8) Uani 1 1 d . . . . .
N2 N 0.1756(4) 0.8340(2) 0.42204(19) 0.0125(8) Uani 1 1 d . . . . .
N3 N 0.3362(4) 0.5969(2) 0.2026(2) 0.0153(8) Uani 1 1 d . . . . .
O101 O 0.4573(4) 0.9220(2) 0.3423(2) 0.0284(9) Uani 1 1 d . . . . .
O103 O 0.5391(4) 0.8161(2) 0.1414(2) 0.0337(9) Uani 1 1 d . . . . .
Br1 Br 0.16400(6) 0.80268(3) 0.21464(3) 0.01917(16) Uani 0.926(2) 1 d . . P A 1
C102 C 0.5599(6) 0.7251(4) 0.3137(3) 0.0258(7) Uani 0.926(2) 1 d D . P A 1
O102 O 0.6638(5) 0.6970(2) 0.3392(2) 0.0258(7) Uani 0.926(2) 1 d D . P A 1
Br1A Br 0.6034(10) 0.7086(4) 0.3220(4) 0.01917(16) Uani 0.074(2) 1 d . . P A 2
C112 C 0.244(5) 0.808(4) 0.225(3) 0.0258(7) Uani 0.074(2) 1 d D . P A 2
O112 O 0.133(4) 0.829(4) 0.202(3) 0.0258(7) Uani 0.074(2) 1 d D . P A 2

loop_
_atom_site_aniso_label
_atom_site_aniso_U_11
_atom_site_aniso_U_22
_atom_site_aniso_U_33
_atom_site_aniso_U_23
_atom_site_aniso_U_13
_atom_site_aniso_U_12
C1 0.016(3) 0.024(3) 0.036(3) -0.007(2) -0.004(2) -0.003(2)
C2 0.016(2) 0.021(2) 0.013(2) -0.0028(18) -0.0065(18) 0.0065(18)
C3 0.025(3) 0.020(3) 0.030(3) 0.001(2) -0.009(2) 0.006(2)
C4 0.012(2) 0.011(2) 0.014(2) -0.0001(16) 0.0043(17) -0.0024(17)
C5 0.008(2) 0.017(2) 0.016(2) -0.0047(17) 0.0004(17) -0.0008(17)
C6 0.022(3) 0.023(3) 0.016(2) -0.0034(19) 0.0031(19) -0.005(2)
C7 0.022(3) 0.040(3) 0.017(2) -0.005(2) 0.006(2) -0.003(2)
C8 0.016(3) 0.031(3) 0.026(3) -0.017(2) -0.001(2) 0.000(2)
C9 0.019(3) 0.019(3) 0.029(3) -0.007(2) -0.004(2) 0.007(2)
C10 0.015(2) 0.016(2) 0.021(2) -0.0008(19) -0.0017(19) -0.0011(18)
C11 0.014(2) 0.016(2) 0.015(2) -0.0034(18) 0.0006(17) 0.0051(18)
C12 0.015(3) 0.022(3) 0.028(3) 0.001(2) 0.000(2) 0.003(2)
C13 0.021(3) 0.013(2) 0.025(3) 0.0010(19) -0.002(2) 0.0051(19)
C14 0.015(2) 0.016(2) 0.018(2) -0.0030(18) 0.0018(18) -0.0021(18)
C15 0.016(2) 0.014(2) 0.028(3) 0.0015(19) -0.002(2) -0.0042(19)
C16 0.020(3) 0.015(2) 0.018(2) 0.0022(18) 0.0002(19) -0.0002(18)
C17 0.026(3) 0.021(3) 0.024(3) 0.001(2) 0.008(2) -0.002(2)
C18 0.014(2) 0.018(2) 0.014(2) 0.0022(18) 0.0033(17) 0.0009(18)
C19 0.020(3) 0.011(2) 0.016(2) -0.0040(17) -0.0047(19) 0.0013(18)
C20 0.029(3) 0.021(3) 0.015(2) -0.0021(19) 0.000(2) 0.006(2)
C21 0.017(3) 0.024(3) 0.030(3) -0.001(2) -0.004(2) 0.000(2)
C22 0.031(3) 0.017(2) 0.024(3) -0.002(2) -0.006(2) 0.006(2)
C101 0.016(2) 0.019(2) 0.019(2) 0.0020(19) 0.0061(19) 0.0002(19)
C103 0.019(3) 0.013(2) 0.032(3) -0.002(2) 0.005(2) 0.002(2)
Ge1 0.0096(2) 0.0107(2) 0.0104(2) -0.0008(2) 0.00101(16) -0.0002(2)
Mn1 0.0131(4) 0.0123(4) 0.0135(3) -0.0017(3) 0.0042(3) -0.0016(3)
N1 0.014(2) 0.0144(19) 0.0105(18) -0.0018(14) -0.0033(15) 0.0021(15)
N2 0.0135(19) 0.0134(18) 0.0107(18) -0.0007(14) 0.0005(14) 0.0016(15)
N3 0.016(2) 0.016(2) 0.0141(18) -0.0038(16) 0.0014(15) 0.0012(16)
O101 0.028(2) 0.0158(18) 0.042(2) -0.0088(16) 0.0030(17) -0.0074(15)
O103 0.046(3) 0.029(2) 0.028(2) 0.0054(17) 0.0173(19) 0.0084(18)
Br1 0.0205(3) 0.0187(3) 0.0181(3) 0.0009(2) -0.0019(2) 0.0040(2)
C102 0.0185(18) 0.0304(18) 0.0285(17) -0.0058(15) 0.0011(16) 0.0075(15)
O102 0.0185(18) 0.0304(18) 0.0285(17) -0.0058(15) 0.0011(16) 0.0075(15)
Br1A 0.0205(3) 0.0187(3) 0.0181(3) 0.0009(2) -0.0019(2) 0.0040(2)
C112 0.0185(18) 0.0304(18) 0.0285(17) -0.0058(15) 0.0011(16) 0.0075(15)
O112 0.0185(18) 0.0304(18) 0.0285(17) -0.0058(15) 0.0011(16) 0.0075(15)

loop_
_atom_type_symbol
_atom_type_description
_atom_type_scat_dispersion_real
_atom_type_scat_dispersion_imag
_atom_type_scat_source
C C 0.0033 0.0016 'International Tables Vol C Tables 4.2.6.8 and 6.1.1.4'
H H 0.0000 0.0000 'International Tables Vol C Tables 4.2.6.8 and 6.1.1.4'
Br Br -0.2901 2.4595 'International Tables Vol C Tables 4.2.6.8 and 6.1.1.4'
Ge Ge 0.1547 1.8001 'International Tables Vol C Tables 4.2.6.8 and 6.1.1.4'
Mn Mn 0.3368 0.7283 'International Tables Vol C Tables 4.2.6.8 and 6.1.1.4'
N N 0.0061 0.0033 'International Tables Vol C Tables 4.2.6.8 and 6.1.1.4'
O O 0.0106 0.0060 'International Tables Vol C Tables 4.2.6.8 and 6.1.1.4'

loop_
_geom_angle_atom_site_label_1
_geom_angle_atom_site_label_2
_geom_angle_atom_site_label_3
_geom_angle
N1 C2 C1 112.1(4)
N1 C2 C3 109.2(4)
C1 C2 C3 111.7(4)
N1 C4 N2 109.7(4)
N1 C4 C5 125.2(4)
N2 C4 C5 125.1(4)
N1 C4 Ge1 54.6(2)
N2 C4 Ge1 55.2(2)
C5 C4 Ge1 179.4(3)
C10 C5 C6 120.1(4)
C10 C5 C4 120.9(4)
C6 C5 C4 118.9(4)
C7 C6 C5 120.0(5)
C8 C7 C6 119.5(5)
C9 C8 C7 120.7(4)
C8 C9 C10 120.1(4)
C5 C10 C9 119.6(5)
N2 C11 C12 110.3(4)
N2 C11 C13 111.1(4)
C12 C11 C13 110.9(4)
C17 C14 C15 111.3(4)
C17 C14 C16 109.1(4)
C15 C14 C16 109.0(4)
C17 C14 Ge1 111.8(3)
C15 C14 Ge1 109.5(3)
C16 C14 Ge1 106.0(3)
N3 C18 Mn1 175.2(4)
N3 C19 C22 108.4(3)
N3 C19 C21 106.8(4)
C22 C19 C21 111.4(4)
N3 C19 C20 106.5(4)
C22 C19 C20 111.8(4)
C21 C19 C20 111.7(4)
O101 C101 Mn1 177.1(4)
O103 C103 Mn1 177.7(5)
N1 Ge1 N2 66.53(14)
N1 Ge1 C14 103.36(17)
N2 Ge1 C14 106.13(17)
N1 Ge1 Mn1 119.22(11)
N2 Ge1 Mn1 116.89(11)
C14 Ge1 Mn1 128.06(13)
N1 Ge1 C4 33.25(14)
N2 Ge1 C4 33.32(14)
C14 Ge1 C4 108.80(16)
Mn1 Ge1 C4 123.14(10)
C102 Mn1 C101 91.0(3)
C102 Mn1 C103 93.0(3)
C101 Mn1 C103 91.9(2)
C101 Mn1 C112 87(2)
C103 Mn1 C112 82(2)
C102 Mn1 C18 90.1(2)
C101 Mn1 C18 176.9(2)
C103 Mn1 C18 90.9(2)
C112 Mn1 C18 92(2)
C101 Mn1 Br1A 93.8(2)
C103 Mn1 Br1A 92.6(2)
C112 Mn1 Br1A 175(2)
C18 Mn1 Br1A 87.3(2)
C102 Mn1 Ge1 94.5(2)
C101 Mn1 Ge1 83.98(15)
C103 Mn1 Ge1 171.52(16)
C112 Mn1 Ge1 90(2)
C18 Mn1 Ge1 93.07(14)
Br1A Mn1 Ge1 95.04(19)
C102 Mn1 Br1 174.2(2)
C101 Mn1 Br1 94.30(15)
C103 Mn1 Br1 89.25(16)
C18 Mn1 Br1 84.52(14)
Ge1 Mn1 Br1 83.69(3)
C4 N1 C2 124.2(4)
C4 N1 Ge1 92.2(3)
C2 N1 Ge1 140.4(3)
C4 N2 C11 125.3(4)
C4 N2 Ge1 91.5(3)
C11 N2 Ge1 143.1(3)
C18 N3 C19 170.7(4)
O102 C102 Mn1 177.3(6)
O112 C112 Mn1 169(7)

loop_
_geom_bond_atom_site_label_1
_geom_bond_atom_site_label_2
_geom_bond_distance
C1 C2 1.514(7)
C2 N1 1.465(6)
C2 C3 1.524(6)
C4 N1 1.337(5)
C4 N2 1.339(5)
C4 C5 1.488(6)
C4 Ge1 2.437(4)
C5 C10 1.390(6)
C5 C6 1.391(6)
C6 C7 1.391(7)
C7 C8 1.385(8)
C8 C9 1.380(7)
C9 C10 1.391(6)
C11 N2 1.468(5)
C11 C12 1.524(6)
C11 C13 1.535(6)
C14 C17 1.520(7)
C14 C15 1.534(6)
C14 C16 1.540(6)
C14 Ge1 2.009(5)
C18 N3 1.159(6)
C18 Mn1 1.936(5)
C19 N3 1.466(5)
C19 C22 1.522(6)
C19 C21 1.523(6)
C19 C20 1.524(6)
C101 O101 1.148(6)
C101 Mn1 1.816(5)
C103 O103 1.128(6)
C103 Mn1 1.832(5)
Ge1 N1 1.988(4)
Ge1 N2 2.001(4)
Ge1 Mn1 2.3958(8)
Mn1 C102 1.767(6)
Mn1 C112 1.851(14)
Mn1 Br1A 2.270(9)
Mn1 Br1 2.5252(10)
C102 O102 1.167(8)
C112 O112 1.161(15)
